data_1566042
loop_
_publ_author_name
'Mautner, Franz A.'
'Bierbaumer, Florian'
'Fischer, Roland C.'
'Vicente, Ramon'
'Tubau, \`Annia'
'Ferran, Arnau'
'Massoud, Salah S.'

_publ_section_title
;
 Structural Characterization, Magnetic and Luminescent Properties of
 Praseodymium(III)-4,4,4-Trifluoro-1-(2-Naphthyl)Butane-1,3-Dionato(1-)
 Complexes
;
_journal_issue 2
_journal_name_full Crystals
_journal_page_first 179
_journal_paper_doi 10.3390/cryst11020179
_journal_volume 11
_journal_year 2021
_chemical_formula_moiety 'C54 H36 F9 N2 O6 Pr'
_chemical_formula_sum 'C54 H36 F9 N2 O6 Pr'
_chemical_formula_weight 1120.76
_chemical_name_common '[PrL3(5,5'-Me2bipy)]'
_space_group_crystal_system orthorhombic
_space_group_IT_number 29
_space_group_name_Hall 'P 2c -2ac'
_space_group_name_H-M_alt 'P c a 21'
_atom_sites_solution_hydrogens geom
_audit_creation_method SHELXL-2016/6
_cell_angle_alpha 90
_cell_angle_beta 90
_cell_angle_gamma 90
_cell_formula_units_Z 4
_cell_length_a 20.1848(6)
_cell_length_b 11.9034(3)
_cell_length_c 19.6102(6)
_cell_measurement_reflns_used 9093
_cell_measurement_temperature 100(2)
_cell_measurement_theta_max 29.65
_cell_measurement_theta_min 2.24
_cell_volume 4711.7(2)
_computing_cell_refinement 'Bruker SAINT'
_computing_data_collection 'Bruker APEX2'
_computing_data_reduction 'Bruker SAINT'
_computing_molecular_graphics 'Bruker SHELXTL'
_computing_publication_material 'Bruker SHELXTL'
_computing_structure_refinement 'SHELXL-2016/6 (Sheldrick, 2016)'
_computing_structure_solution 'SHELXT 2014/5 (Sheldrick, 2014)'
_diffrn_ambient_temperature 100(2)
_diffrn_measured_fraction_theta_full 0.999
_diffrn_measured_fraction_theta_max 0.999
_diffrn_measurement_device_type 'Bruker APEX-II CCD'
_diffrn_measurement_method \w-scans
_diffrn_radiation_type MoK\a
_diffrn_radiation_wavelength 0.71073
_diffrn_reflns_av_R_equivalents 0.0648
_diffrn_reflns_av_unetI/netI 0.0381
_diffrn_reflns_Laue_measured_fraction_full 0.999
_diffrn_reflns_Laue_measured_fraction_max 0.999
_diffrn_reflns_limit_h_max 28
_diffrn_reflns_limit_h_min -28
_diffrn_reflns_limit_k_max 16
_diffrn_reflns_limit_k_min -16
_diffrn_reflns_limit_l_max 27
_diffrn_reflns_limit_l_min -27
_diffrn_reflns_number 163636
_diffrn_reflns_point_group_measured_fraction_full 0.999
_diffrn_reflns_point_group_measured_fraction_max 0.999
_diffrn_reflns_theta_full 29.995
_diffrn_reflns_theta_max 29.995
_diffrn_reflns_theta_min 2.241
_exptl_absorpt_coefficient_mu 1.124
_exptl_absorpt_correction_T_max 0.9003
_exptl_absorpt_correction_T_min 0.7325
_exptl_absorpt_correction_type multi-scan
_exptl_absorpt_process_details SADABS
_exptl_crystal_colour yellow
_exptl_crystal_density_diffrn 1.580
_exptl_crystal_description prism
_exptl_crystal_F_000 2248
_exptl_crystal_size_max 0.250
_exptl_crystal_size_mid 0.180
_exptl_crystal_size_min 0.130
_refine_diff_density_max 0.967
_refine_diff_density_min -0.784
_refine_diff_density_rms 0.067
_refine_ls_abs_structure_details
;
 Flack x determined using 5440 quotients [(I+)-(I-)]/[(I+)+(I-)]
 (Parsons, Flack and Wagner, Acta Cryst. B69 (2013) 249-259).
;
_refine_ls_abs_structure_Flack -0.012(3)
_refine_ls_extinction_coef .
_refine_ls_extinction_method none
_refine_ls_goodness_of_fit_ref 1.029
_refine_ls_hydrogen_treatment constr
_refine_ls_matrix_type full
_refine_ls_number_parameters 651
_refine_ls_number_reflns 13727
_refine_ls_number_restraints 7
_refine_ls_restrained_S_all 1.058
_refine_ls_R_factor_all 0.0329
_refine_ls_R_factor_gt 0.0266
_refine_ls_shift/su_max 0.003
_refine_ls_shift/su_mean 0.000
_refine_ls_structure_factor_coef Fsqd
_refine_ls_weighting_details 'w=1/[\s^2^(Fo^2^)+(0.0155P)^2^+2.4449P] where P=(Fo^2^+2Fc^2^)/3'
_refine_ls_weighting_scheme calc
_refine_ls_wR_factor_gt 0.0509
_refine_ls_wR_factor_ref 0.0534
_reflns_Friedel_coverage 0.946
_reflns_Friedel_fraction_full 0.999
_reflns_Friedel_fraction_max 0.999
_reflns_number_gt 12338
_reflns_number_total 13727
_reflns_threshold_expression 'I > 2\s(I)'
_cod_data_source_file Crystals-2021-11-2-179.cif
_cod_data_source_block rf1690
_cod_database_code 1566042
_shelx_shelxl_version_number 2016/6
_shelx_space_group_comment
;
The symmetry employed for this shelxl refinement is uniquely defined
by the following loop, which should always be used as a source of
symmetry information in preference to the above space-group names.
They are only intended as comments.
;
_shelx_estimated_absorpt_t_min 0.766
_shelx_estimated_absorpt_t_max 0.868

loop_
_space_group_symop_operation_xyz
'x, y, z'
'-x, -y, z+1/2'
'x+1/2, -y, z'
'-x+1/2, y, z+1/2'

loop_
_atom_site_label
_atom_site_type_symbol
_atom_site_fract_x
_atom_site_fract_y
_atom_site_fract_z
_atom_site_U_iso_or_equiv
_atom_site_adp_type
_atom_site_occupancy
_atom_site_site_symmetry_order
_atom_site_calc_flag
_atom_site_refinement_flags_posn
_atom_site_refinement_flags_adp
_atom_site_refinement_flags_occupancy
_atom_site_disorder_assembly
_atom_site_disorder_group
Pr1 Pr 0.55141(2) 0.15089(2) 0.53277(2) 0.01127(4) Uani 1 1 d . . . . .
N1 N 0.50391(13) -0.0509(2) 0.50825(13) 0.0174(5) Uani 1 1 d . . . . .
C1 C 0.64482(17) -0.1425(3) 0.66422(17) 0.0204(7) Uani 1 1 d . . . . .
F1 F 0.58369(12) -0.1677(2) 0.68362(14) 0.0443(7) Uani 1 1 d . . . . .
O1 O 0.60259(11) 0.02048(19) 0.61272(11) 0.0176(5) Uani 1 1 d . . . . .
F2 F 0.67630(11) -0.10445(19) 0.71927(10) 0.0308(5) Uani 1 1 d . . . . .
N2 N 0.45006(13) 0.0810(2) 0.60578(14) 0.0173(6) Uani 1 1 d . . . . .
C2 C 0.64519(16) -0.0550(3) 0.60660(16) 0.0160(6) Uani 1 1 d . . . . .
O2 O 0.65298(11) 0.07778(19) 0.48825(11) 0.0171(5) Uani 1 1 d . . . . .
O3 O 0.55136(11) 0.2831(2) 0.62683(11) 0.0171(5) Uani 1 1 d . . . . .
F3 F 0.67469(13) -0.23936(18) 0.64710(11) 0.0363(6) Uani 1 1 d . . . . .
C3 C 0.69306(16) -0.0686(3) 0.55644(16) 0.0180(7) Uani 1 1 d . . . . .
H3 H 0.723742 -0.128877 0.560016 0.022 Uiso 1 1 calc R U . . .
O4 O 0.61296(11) 0.31740(19) 0.50195(11) 0.0172(5) Uani 1 1 d . . . . .
C4 C 0.69712(14) 0.0055(3) 0.49998(16) 0.0142(6) Uani 1 1 d . . . . .
F4 F 0.46671(11) 0.4361(2) 0.69308(13) 0.0430(7) Uani 1 1 d . . . . .
O5 O 0.53829(11) 0.15281(19) 0.40979(12) 0.0171(5) Uani 1 1 d . . . . .
F5 F 0.54836(12) 0.5500(2) 0.70203(13) 0.0437(7) Uani 1 1 d . . . . .
C5 C 0.75426(15) 0.0023(3) 0.45230(16) 0.0137(6) Uani 1 1 d . . . . .
O6 O 0.46261(10) 0.27528(19) 0.50043(11) 0.0165(5) Uani 1 1 d . . . . .
C6 C 0.74899(15) 0.0638(3) 0.39262(16) 0.0150(6) Uani 1 1 d . . . . .
H6 H 0.707628 0.096621 0.380917 0.018 Uiso 1 1 calc R U . . .
F6 F 0.55258(13) 0.3901(2) 0.75071(12) 0.0465(7) Uani 1 1 d . . . . .
F9 F 0.54403(17) 0.3122(3) 0.26105(15) 0.0827(12) Uani 1 1 d . U . . .
C9 C 0.85493(18) 0.1653(3) 0.25040(18) 0.0239(8) Uani 1 1 d . . . . .
H9 H 0.852110 0.212381 0.211373 0.029 Uiso 1 1 calc R U . . .
F8 F 0.62203(10) 0.2195(2) 0.30627(11) 0.0333(5) Uani 1 1 d . . . . .
C8 C 0.79998(17) 0.1475(3) 0.28997(17) 0.0192(7) Uani 1 1 d . . . . .
H8 H 0.759065 0.181523 0.277850 0.023 Uiso 1 1 calc R U . . .
F7 F 0.53682(15) 0.1350(3) 0.26975(14) 0.0698(11) Uani 1 1 d . . . . .
C7 C 0.80368(15) 0.0787(3) 0.34884(16) 0.0152(6) Uani 1 1 d . . . . .
C11 C 0.92077(16) 0.0461(3) 0.32341(18) 0.0228(7) Uani 1 1 d . . . . .
H11 H 0.961935 0.011519 0.333923 0.027 Uiso 1 1 calc R U . . .
C10 C 0.91572(17) 0.1139(3) 0.26754(19) 0.0253(8) Uani 1 1 d . . . . .
H10 H 0.953590 0.126721 0.239839 0.030 Uiso 1 1 calc R U . . .
C12 C 0.86487(15) 0.0268(3) 0.36607(17) 0.0170(7) Uani 1 1 d . . . . .
C13 C 0.86858(15) -0.0399(3) 0.42566(17) 0.0183(7) Uani 1 1 d . . . . .
H13 H 0.908754 -0.077623 0.436310 0.022 Uiso 1 1 calc R U . . .
C15 C 0.53230(18) 0.4431(3) 0.69383(18) 0.0238(7) Uani 1 1 d . . . . .
C14 C 0.81518(15) -0.0510(3) 0.46824(17) 0.0158(6) Uani 1 1 d . . . . .
H14 H 0.818957 -0.094624 0.508626 0.019 Uiso 1 1 calc R U . . .
C16 C 0.56197(15) 0.3885(3) 0.62982(17) 0.0166(6) Uani 1 1 d . . . . .
C17 C 0.59492(16) 0.4572(3) 0.58515(17) 0.0192(7) Uani 1 1 d . . . . .
H17 H 0.599449 0.534640 0.595795 0.023 Uiso 1 1 calc R U . . .
C19 C 0.66541(15) 0.4900(3) 0.47998(17) 0.0165(6) Uani 1 1 d . . . . .
C18 C 0.62271(13) 0.4156(3) 0.52291(18) 0.0154(7) Uani 1 1 d . . . . .
C20 C 0.67981(15) 0.4555(3) 0.41471(17) 0.0173(6) Uani 1 1 d . . . . .
H20 H 0.660699 0.388047 0.397885 0.021 Uiso 1 1 calc R U . . .
C21 C 0.72255(16) 0.5185(3) 0.37207(17) 0.0179(6) Uani 1 1 d . . . . .
C22 C 0.74012(17) 0.4814(3) 0.30566(18) 0.0234(7) Uani 1 1 d . . . . .
H22 H 0.719978 0.415953 0.287247 0.028 Uiso 1 1 calc R U . . .
C23 C 0.78583(18) 0.5392(3) 0.26808(18) 0.0250(8) Uani 1 1 d . . . . .
H23 H 0.797951 0.512930 0.224076 0.030 Uiso 1 1 calc R U . . .
C24 C 0.81511(18) 0.6378(3) 0.29437(19) 0.0243(8) Uani 1 1 d . . . . .
H24 H 0.847340 0.676752 0.268155 0.029 Uiso 1 1 calc R U . . .
C25 C 0.79760(17) 0.6777(3) 0.35700(18) 0.0213(7) Uani 1 1 d . . . . .
H25 H 0.816593 0.745623 0.373308 0.026 Uiso 1 1 calc R U . . .
C26 C 0.75126(16) 0.6188(3) 0.39810(18) 0.0181(6) Uani 1 1 d . . . . .
C27 C 0.73453(17) 0.6534(3) 0.4647(2) 0.0236(7) Uani 1 1 d . . . . .
H27 H 0.752463 0.721456 0.482055 0.028 Uiso 1 1 calc R U . . .
C28 C 0.69325(16) 0.5914(3) 0.50467(18) 0.0220(7) Uani 1 1 d . . . . .
H28 H 0.683024 0.616340 0.549466 0.026 Uiso 1 1 calc R U . . .
C29 C 0.55631(18) 0.2284(4) 0.30163(18) 0.0274(8) Uani 1 1 d . . . . .
C30 C 0.52520(16) 0.2371(3) 0.37291(17) 0.0196(7) Uani 1 1 d . . . . .
C31 C 0.48747(16) 0.3310(3) 0.38818(17) 0.0214(7) Uani 1 1 d . . . . .
H31 H 0.482555 0.387800 0.354547 0.026 Uiso 1 1 calc R U . . .
C32 C 0.45586(15) 0.3454(3) 0.45232(17) 0.0164(6) Uani 1 1 d . . . . .
C33 C 0.41298(15) 0.4448(3) 0.46604(17) 0.0163(6) Uani 1 1 d . . . . .
C34 C 0.38728(13) 0.4577(2) 0.5305(2) 0.0182(5) Uani 1 1 d . . . . .
H34 H 0.397881 0.403900 0.564546 0.022 Uiso 1 1 calc R U . . .
C35 C 0.34562(15) 0.5486(3) 0.54748(15) 0.0180(8) Uani 1 1 d . . . . .
C36 C 0.31890(18) 0.5629(3) 0.61401(18) 0.0233(7) Uani 1 1 d . . . . .
H36 H 0.329706 0.510642 0.648919 0.028 Uiso 1 1 calc R U . . .
C37 C 0.27761(18) 0.6515(3) 0.62821(19) 0.0240(7) Uani 1 1 d . . . . .
H37 H 0.259948 0.660109 0.672815 0.029 Uiso 1 1 calc R U . . .
C38 C 0.26131(17) 0.7297(3) 0.5771(2) 0.0231(7) Uani 1 1 d . . . . .
H38 H 0.232493 0.790502 0.587356 0.028 Uiso 1 1 calc R U . . .
C39 C 0.28653(18) 0.7187(3) 0.51326(18) 0.0229(8) Uani 1 1 d . . . . .
H39 H 0.275131 0.772261 0.479299 0.027 Uiso 1 1 calc R U . . .
C40 C 0.32959(16) 0.6288(3) 0.49640(17) 0.0180(7) Uani 1 1 d . . . . .
C41 C 0.35742(17) 0.6154(3) 0.43021(18) 0.0217(7) Uani 1 1 d . . . . .
H41 H 0.347567 0.668879 0.395718 0.026 Uiso 1 1 calc R U . . .
C42 C 0.39795(16) 0.5271(3) 0.41548(17) 0.0181(7) Uani 1 1 d . . . . .
H42 H 0.416388 0.520345 0.371095 0.022 Uiso 1 1 calc R U . . .
C43 C 0.46620(15) -0.1022(3) 0.55612(17) 0.0176(7) Uani 1 1 d . . . . .
C44 C 0.46130(17) -0.2191(3) 0.55882(19) 0.0233(7) Uani 1 1 d . . . . .
H44 H 0.436447 -0.254528 0.593895 0.028 Uiso 1 1 calc R U . . .
C45 C 0.49287(18) -0.2821(3) 0.51011(19) 0.0262(8) Uani 1 1 d . . . . .
H45 H 0.490638 -0.361793 0.512131 0.031 Uiso 1 1 calc R U . . .
C46 C 0.52809(17) -0.2307(3) 0.45785(19) 0.0232(7) Uani 1 1 d . . . . .
C47 C 0.53322(16) -0.1141(3) 0.46112(18) 0.0201(7) Uani 1 1 d . . . . .
H47 H 0.559325 -0.077427 0.427530 0.024 Uiso 1 1 calc R U . . .
C48 C 0.55863(19) -0.2948(3) 0.3995(2) 0.0330(9) Uani 1 1 d . . . . .
H48A H 0.533640 -0.279897 0.357673 0.049 Uiso 1 1 calc R U . . .
H48B H 0.557410 -0.375457 0.409600 0.049 Uiso 1 1 calc R U . . .
H48C H 0.604698 -0.270874 0.393454 0.049 Uiso 1 1 calc R U . . .
C49 C 0.42989(16) -0.0266(3) 0.60385(17) 0.0177(7) Uani 1 1 d . . . . .
C50 C 0.37654(17) -0.0632(3) 0.64297(19) 0.0257(8) Uani 1 1 d . . . . .
H50 H 0.362430 -0.139248 0.640662 0.031 Uiso 1 1 calc R U . . .
C51 C 0.34432(19) 0.0118(4) 0.6851(2) 0.0287(9) Uani 1 1 d . . . . .
H51 H 0.307758 -0.012680 0.711752 0.034 Uiso 1 1 calc R U . . .
C52 C 0.36495(17) 0.1225(3) 0.68878(19) 0.0246(8) Uani 1 1 d . . . . .
C53 C 0.41822(16) 0.1524(3) 0.64732(18) 0.0219(7) Uani 1 1 d . . . . .
H53 H 0.432895 0.228252 0.648585 0.026 Uiso 1 1 calc R U . . .
C54 C 0.3323(2) 0.2091(4) 0.7337(2) 0.0401(11) Uani 1 1 d . . . . .
H54A H 0.365020 0.265561 0.747366 0.060 Uiso 1 1 calc R U . . .
H54B H 0.314276 0.172388 0.774442 0.060 Uiso 1 1 calc R U . . .
H54C H 0.296271 0.245622 0.708562 0.060 Uiso 1 1 calc R U . . .

loop_
_atom_site_aniso_label
_atom_site_aniso_U_11
_atom_site_aniso_U_22
_atom_site_aniso_U_33
_atom_site_aniso_U_23
_atom_site_aniso_U_13
_atom_site_aniso_U_12
Pr1 0.01049(6) 0.01197(6) 0.01134(6) 0.00067(9) 0.00034(9) 0.00073(5)
N1 0.0148(12) 0.0177(14) 0.0196(13) -0.0011(11) -0.0043(10) -0.0023(11)
C1 0.0260(17) 0.0197(17) 0.0156(16) 0.0028(13) 0.0016(13) 0.0030(13)
F1 0.0287(12) 0.0519(16) 0.0524(16) 0.0321(13) 0.0041(11) -0.0055(11)
O1 0.0182(11) 0.0203(12) 0.0143(11) 0.0026(9) 0.0005(9) 0.0052(9)
F2 0.0487(14) 0.0284(12) 0.0152(10) 0.0008(9) -0.0079(10) 0.0063(10)
N2 0.0140(13) 0.0188(15) 0.0192(14) 0.0022(11) 0.0010(11) 0.0000(10)
C2 0.0195(15) 0.0163(16) 0.0120(14) 0.0012(12) -0.0028(12) -0.0012(12)
O2 0.0149(10) 0.0183(11) 0.0181(11) 0.0038(9) 0.0027(9) 0.0052(9)
O3 0.0189(11) 0.0192(12) 0.0131(11) -0.0011(9) 0.0005(9) -0.0009(9)
F3 0.0715(17) 0.0185(11) 0.0188(11) 0.0040(9) 0.0087(11) 0.0149(11)
C3 0.0180(15) 0.0181(17) 0.0179(15) 0.0008(12) 0.0013(12) 0.0059(13)
O4 0.0172(11) 0.0163(11) 0.0183(11) -0.0036(9) 0.0032(9) -0.0037(9)
C4 0.0133(14) 0.0121(16) 0.0172(15) -0.0021(12) -0.0001(12) -0.0011(11)
F4 0.0208(11) 0.0643(18) 0.0439(15) -0.0265(13) 0.0100(10) -0.0011(11)
O5 0.0193(11) 0.0199(12) 0.0123(11) 0.0000(9) -0.0004(9) 0.0017(9)
F5 0.0538(16) 0.0297(13) 0.0475(15) -0.0218(12) 0.0255(12) -0.0094(11)
C5 0.0151(14) 0.0098(14) 0.0163(15) -0.0024(11) -0.0009(12) 0.0003(11)
O6 0.0157(11) 0.0188(12) 0.0150(11) 0.0040(9) 0.0009(9) 0.0042(9)
C6 0.0123(14) 0.0164(15) 0.0162(15) -0.0023(12) -0.0003(11) 0.0006(12)
F6 0.0671(18) 0.0546(17) 0.0177(12) -0.0108(12) 0.0024(12) 0.0148(13)
F9 0.100(2) 0.108(2) 0.0398(16) 0.0448(17) 0.0405(16) 0.079(2)
C9 0.0269(19) 0.029(2) 0.0161(17) 0.0004(14) 0.0040(14) -0.0046(15)
F8 0.0186(11) 0.0567(16) 0.0247(12) -0.0004(11) 0.0053(9) 0.0033(10)
C8 0.0204(16) 0.0194(17) 0.0179(16) -0.0010(13) 0.0005(13) -0.0011(13)
F7 0.0558(17) 0.125(3) 0.0289(15) -0.0391(17) 0.0171(13) -0.0406(18)
C7 0.0161(14) 0.0147(15) 0.0149(15) -0.0039(12) 0.0006(12) -0.0017(12)
C11 0.0128(15) 0.032(2) 0.0233(18) -0.0061(15) 0.0023(13) -0.0014(14)
C10 0.0197(17) 0.035(2) 0.0215(18) -0.0035(16) 0.0064(14) -0.0055(15)
C12 0.0126(15) 0.0212(18) 0.0172(16) -0.0048(13) 0.0005(12) -0.0027(12)
C13 0.0125(14) 0.0210(17) 0.0214(17) -0.0030(13) -0.0034(12) 0.0013(12)
C15 0.0242(17) 0.0268(19) 0.0203(18) -0.0074(15) 0.0059(14) -0.0016(14)
C14 0.0165(15) 0.0142(15) 0.0165(15) -0.0010(12) -0.0019(12) 0.0003(12)
C16 0.0134(14) 0.0198(16) 0.0165(15) -0.0040(13) -0.0011(12) 0.0024(12)
C17 0.0199(16) 0.0166(16) 0.0210(17) -0.0050(13) 0.0036(13) -0.0002(13)
C19 0.0151(15) 0.0132(15) 0.0213(16) 0.0002(12) 0.0013(12) -0.0014(11)
C18 0.0122(12) 0.0159(13) 0.018(2) 0.0011(13) 0.0017(12) 0.0004(10)
C20 0.0181(15) 0.0142(15) 0.0197(16) -0.0028(13) -0.0011(12) -0.0024(12)
C21 0.0185(15) 0.0173(16) 0.0179(16) -0.0001(13) -0.0021(13) -0.0007(12)
C22 0.0269(18) 0.0237(19) 0.0197(17) -0.0036(14) 0.0006(14) -0.0059(15)
C23 0.0266(18) 0.032(2) 0.0165(17) 0.0044(15) 0.0002(14) -0.0019(15)
C24 0.0238(17) 0.0241(19) 0.0249(18) 0.0126(14) 0.0004(14) -0.0024(14)
C25 0.0207(16) 0.0156(16) 0.0278(19) 0.0043(14) -0.0011(14) -0.0024(13)
C26 0.0182(15) 0.0130(15) 0.0230(17) 0.0016(13) -0.0004(13) -0.0004(12)
C27 0.0258(18) 0.0154(16) 0.0297(19) -0.0069(14) 0.0040(15) -0.0069(14)
C28 0.0258(17) 0.0184(17) 0.0219(16) -0.0073(14) 0.0047(14) -0.0032(13)
C29 0.0233(18) 0.044(2) 0.0150(16) 0.0040(16) 0.0017(14) 0.0111(16)
C30 0.0137(14) 0.0297(19) 0.0154(16) 0.0025(14) -0.0020(12) 0.0021(13)
C31 0.0200(16) 0.0273(19) 0.0169(17) 0.0076(13) 0.0011(13) 0.0072(14)
C32 0.0120(14) 0.0187(16) 0.0184(16) 0.0034(13) -0.0022(12) 0.0008(12)
C33 0.0128(14) 0.0163(16) 0.0199(16) 0.0049(13) -0.0033(12) 0.0004(12)
C34 0.0169(12) 0.0199(13) 0.0177(13) 0.0076(19) -0.0023(19) 0.0030(10)
C35 0.0160(13) 0.0169(15) 0.021(2) 0.0028(12) -0.0011(11) 0.0000(12)
C36 0.0255(18) 0.0233(19) 0.0211(18) 0.0047(14) 0.0033(14) 0.0056(14)
C37 0.0246(17) 0.0231(18) 0.0244(18) -0.0021(15) 0.0033(14) 0.0025(14)
C38 0.0219(17) 0.0170(17) 0.030(2) -0.0048(15) -0.0066(15) 0.0071(14)
C39 0.0281(18) 0.0163(16) 0.0243(19) 0.0015(12) -0.0094(13) 0.0061(13)
C40 0.0175(15) 0.0160(16) 0.0205(17) 0.0015(13) -0.0051(13) 0.0003(12)
C41 0.0277(18) 0.0177(16) 0.0198(17) 0.0040(13) -0.0075(14) 0.0016(14)
C42 0.0189(15) 0.0211(17) 0.0142(15) 0.0028(13) -0.0025(12) -0.0006(13)
C43 0.0155(14) 0.0186(16) 0.0186(15) 0.0005(12) -0.0062(11) -0.0015(12)
C44 0.0252(17) 0.0190(17) 0.0257(17) 0.0041(14) -0.0027(13) -0.0066(14)
C45 0.0262(18) 0.0162(17) 0.036(2) 0.0011(14) -0.0086(15) -0.0021(14)
C46 0.0198(16) 0.0230(18) 0.0267(19) -0.0052(15) -0.0074(14) 0.0030(14)
C47 0.0171(15) 0.0221(17) 0.0213(17) 0.0006(14) -0.0050(13) -0.0006(13)
C48 0.033(2) 0.026(2) 0.040(2) -0.0113(18) -0.0015(18) 0.0062(16)
C49 0.0162(15) 0.0210(17) 0.0158(15) 0.0027(13) -0.0033(12) -0.0021(12)
C50 0.0247(18) 0.028(2) 0.0242(19) 0.0063(15) -0.0009(15) -0.0062(15)
C51 0.0205(18) 0.042(2) 0.0240(19) 0.0029(17) 0.0061(15) -0.0047(16)
C52 0.0171(16) 0.035(2) 0.0219(18) -0.0040(15) 0.0038(13) -0.0004(14)
C53 0.0159(16) 0.0250(19) 0.0247(18) 0.0021(15) 0.0022(13) -0.0005(13)
C54 0.027(2) 0.051(3) 0.042(3) -0.015(2) 0.0170(18) -0.0019(19)

loop_
_atom_type_symbol
_atom_type_description
_atom_type_scat_dispersion_real
_atom_type_scat_dispersion_imag
_atom_type_scat_source
C C 0.0033 0.0016 'International Tables Vol C Tables 4.2.6.8 and 6.1.1.4'
H H 0.0000 0.0000 'International Tables Vol C Tables 4.2.6.8 and 6.1.1.4'
F F 0.0171 0.0103 'International Tables Vol C Tables 4.2.6.8 and 6.1.1.4'
N N 0.0061 0.0033 'International Tables Vol C Tables 4.2.6.8 and 6.1.1.4'
O O 0.0106 0.0060 'International Tables Vol C Tables 4.2.6.8 and 6.1.1.4'
Pr Pr -0.2180 2.8214 'International Tables Vol C Tables 4.2.6.8 and 6.1.1.4'

loop_
_geom_angle_atom_site_label_1
_geom_angle_atom_site_label_2
_geom_angle_atom_site_label_3
_geom_angle
_geom_angle_site_symmetry_1
_geom_angle_site_symmetry_3
O2 Pr1 O6 139.90(8) . .
O2 Pr1 O4 76.49(8) . .
O6 Pr1 O4 79.20(8) . .
O2 Pr1 O3 120.94(8) . .
O6 Pr1 O3 78.52(8) . .
O4 Pr1 O3 70.00(7) . .
O2 Pr1 O5 74.59(7) . .
O6 Pr1 O5 69.60(8) . .
O4 Pr1 O5 78.45(8) . .
O3 Pr1 O5 138.58(8) . .
O2 Pr1 O1 68.88(7) . .
O6 Pr1 O1 151.19(7) . .
O4 Pr1 O1 117.75(8) . .
O3 Pr1 O1 85.66(8) . .
O5 Pr1 O1 133.79(7) . .
O2 Pr1 N1 85.04(8) . .
O6 Pr1 N1 103.99(8) . .
O4 Pr1 N1 152.97(8) . .
O3 Pr1 N1 137.02(8) . .
O5 Pr1 N1 77.71(8) . .
O1 Pr1 N1 71.96(8) . .
O2 Pr1 N2 138.57(8) . .
O6 Pr1 N2 76.06(8) . .
O4 Pr1 N2 142.66(8) . .
O3 Pr1 N2 77.93(8) . .
O5 Pr1 N2 117.31(8) . .
O1 Pr1 N2 77.18(8) . .
N1 Pr1 N2 61.81(9) . .
C47 N1 C43 118.4(3) . .
C47 N1 Pr1 118.8(2) . .
C43 N1 Pr1 119.3(2) . .
F1 C1 F2 106.8(3) . .
F1 C1 F3 107.1(3) . .
F2 C1 F3 106.3(3) . .
F1 C1 C2 111.7(3) . .
F2 C1 C2 111.3(3) . .
F3 C1 C2 113.3(3) . .
C2 O1 Pr1 133.5(2) . .
C53 N2 C49 118.4(3) . .
C53 N2 Pr1 120.2(2) . .
C49 N2 Pr1 121.4(2) . .
O1 C2 C3 129.1(3) . .
O1 C2 C1 114.4(3) . .
C3 C2 C1 116.4(3) . .
C4 O2 Pr1 142.0(2) . .
C16 O3 Pr1 132.4(2) . .
C2 C3 C4 121.4(3) . .
C2 C3 H3 119.3 . .
C4 C3 H3 119.3 . .
C18 O4 Pr1 139.7(2) . .
O2 C4 C3 121.8(3) . .
O2 C4 C5 116.8(3) . .
C3 C4 C5 121.4(3) . .
C30 O5 Pr1 126.8(2) . .
C6 C5 C14 119.3(3) . .
C6 C5 C4 117.3(3) . .
C14 C5 C4 123.1(3) . .
C32 O6 Pr1 132.9(2) . .
C5 C6 C7 121.4(3) . .
C5 C6 H6 119.3 . .
C7 C6 H6 119.3 . .
C8 C9 C10 120.1(3) . .
C8 C9 H9 119.9 . .
C10 C9 H9 119.9 . .
C9 C8 C7 120.5(3) . .
C9 C8 H8 119.7 . .
C7 C8 H8 119.7 . .
C6 C7 C8 121.8(3) . .
C6 C7 C12 118.7(3) . .
C8 C7 C12 119.4(3) . .
C10 C11 C12 120.5(3) . .
C10 C11 H11 119.7 . .
C12 C11 H11 119.7 . .
C11 C10 C9 120.8(3) . .
C11 C10 H10 119.6 . .
C9 C10 H10 119.6 . .
C13 C12 C7 119.1(3) . .
C13 C12 C11 122.3(3) . .
C7 C12 C11 118.6(3) . .
C14 C13 C12 121.1(3) . .
C14 C13 H13 119.5 . .
C12 C13 H13 119.5 . .
F5 C15 F4 107.8(3) . .
F5 C15 F6 106.0(3) . .
F4 C15 F6 106.5(3) . .
F5 C15 C16 114.3(3) . .
F4 C15 C16 110.7(3) . .
F6 C15 C16 111.1(3) . .
C13 C14 C5 120.3(3) . .
C13 C14 H14 119.8 . .
C5 C14 H14 119.8 . .
O3 C16 C17 129.8(3) . .
O3 C16 C15 112.9(3) . .
C17 C16 C15 117.3(3) . .
C16 C17 C18 121.9(3) . .
C16 C17 H17 119.0 . .
C18 C17 H17 119.0 . .
C20 C19 C28 119.2(3) . .
C20 C19 C18 118.0(3) . .
C28 C19 C18 122.7(3) . .
O4 C18 C17 122.7(3) . .
O4 C18 C19 117.2(3) . .
C17 C18 C19 120.1(3) . .
C19 C20 C21 121.3(3) . .
C19 C20 H20 119.3 . .
C21 C20 H20 119.3 . .
C20 C21 C22 121.9(3) . .
C20 C21 C26 118.7(3) . .
C22 C21 C26 119.3(3) . .
C23 C22 C21 120.4(3) . .
C23 C22 H22 119.8 . .
C21 C22 H22 119.8 . .
C22 C23 C24 120.3(3) . .
C22 C23 H23 119.9 . .
C24 C23 H23 119.9 . .
C25 C24 C23 120.7(3) . .
C25 C24 H24 119.7 . .
C23 C24 H24 119.7 . .
C24 C25 C26 120.7(3) . .
C24 C25 H25 119.7 . .
C26 C25 H25 119.7 . .
C27 C26 C25 122.6(3) . .
C27 C26 C21 118.7(3) . .
C25 C26 C21 118.6(3) . .
C28 C27 C26 121.4(3) . .
C28 C27 H27 119.3 . .
C26 C27 H27 119.3 . .
C27 C28 C19 120.5(3) . .
C27 C28 H28 119.7 . .
C19 C28 H28 119.7 . .
F9 C29 F8 107.0(3) . .
F9 C29 F7 107.2(4) . .
F8 C29 F7 105.0(3) . .
F9 C29 C30 115.3(3) . .
F8 C29 C30 110.5(3) . .
F7 C29 C30 111.2(3) . .
O5 C30 C31 129.1(3) . .
O5 C30 C29 112.5(3) . .
C31 C30 C29 118.4(3) . .
C30 C31 C32 122.4(3) . .
C30 C31 H31 118.8 . .
C32 C31 H31 118.8 . .
O6 C32 C31 122.1(3) . .
O6 C32 C33 116.8(3) . .
C31 C32 C33 121.1(3) . .
C34 C33 C42 118.8(3) . .
C34 C33 C32 118.3(3) . .
C42 C33 C32 122.9(3) . .
C33 C34 C35 121.9(3) . .
C33 C34 H34 119.1 . .
C35 C34 H34 119.1 . .
C34 C35 C40 119.0(3) . .
C34 C35 C36 122.3(3) . .
C40 C35 C36 118.7(3) . .
C37 C36 C35 120.5(3) . .
C37 C36 H36 119.7 . .
C35 C36 H36 119.7 . .
C36 C37 C38 120.4(3) . .
C36 C37 H37 119.8 . .
C38 C37 H37 119.8 . .
C39 C38 C37 120.4(3) . .
C39 C38 H38 119.8 . .
C37 C38 H38 119.8 . .
C38 C39 C40 121.1(3) . .
C38 C39 H39 119.4 . .
C40 C39 H39 119.4 . .
C39 C40 C35 118.8(3) . .
C39 C40 C41 122.6(3) . .
C35 C40 C41 118.5(3) . .
C42 C41 C40 121.1(3) . .
C42 C41 H41 119.4 . .
C40 C41 H41 119.4 . .
C41 C42 C33 120.7(3) . .
C41 C42 H42 119.7 . .
C33 C42 H42 119.7 . .
N1 C43 C44 121.0(3) . .
N1 C43 C49 116.1(3) . .
C44 C43 C49 122.9(3) . .
C45 C44 C43 119.1(3) . .
C45 C44 H44 120.5 . .
C43 C44 H44 120.5 . .
C44 C45 C46 120.7(3) . .
C44 C45 H45 119.7 . .
C46 C45 H45 119.7 . .
C45 C46 C47 116.3(3) . .
C45 C46 C48 123.1(3) . .
C47 C46 C48 120.6(3) . .
N1 C47 C46 124.2(3) . .
N1 C47 H47 117.9 . .
C46 C47 H47 117.9 . .
C46 C48 H48A 109.5 . .
C46 C48 H48B 109.5 . .
H48A C48 H48B 109.5 . .
C46 C48 H48C 109.5 . .
H48A C48 H48C 109.5 . .
H48B C48 H48C 109.5 . .
N2 C49 C50 121.1(3) . .
N2 C49 C43 116.3(3) . .
C50 C49 C43 122.5(3) . .
C51 C50 C49 119.5(4) . .
C51 C50 H50 120.3 . .
C49 C50 H50 120.3 . .
C50 C51 C52 120.4(3) . .
C50 C51 H51 119.8 . .
C52 C51 H51 119.8 . .
C51 C52 C53 116.5(3) . .
C51 C52 C54 123.3(3) . .
C53 C52 C54 120.2(4) . .
N2 C53 C52 124.1(3) . .
N2 C53 H53 117.9 . .
C52 C53 H53 117.9 . .
C52 C54 H54A 109.5 . .
C52 C54 H54B 109.5 . .
H54A C54 H54B 109.5 . .
C52 C54 H54C 109.5 . .
H54A C54 H54C 109.5 . .
H54B C54 H54C 109.5 . .

loop_
_geom_bond_atom_site_label_1
_geom_bond_atom_site_label_2
_geom_bond_distance
_geom_bond_site_symmetry_2
Pr1 O2 2.392(2) .
Pr1 O6 2.410(2) .
Pr1 O4 2.416(2) .
Pr1 O3 2.425(2) .
Pr1 O5 2.426(2) .
Pr1 O1 2.436(2) .
Pr1 N1 2.630(3) .
Pr1 N2 2.632(3) .
N1 C47 1.331(4) .
N1 C43 1.354(4) .
C1 F1 1.326(4) .
C1 F2 1.332(4) .
C1 F3 1.344(4) .
C1 C2 1.536(4) .
O1 C2 1.250(4) .
N2 C53 1.342(4) .
N2 C49 1.345(4) .
C2 C3 1.388(4) .
O2 C4 1.260(4) .
O3 C16 1.274(4) .
C3 C4 1.418(4) .
C3 H3 0.9500 .
O4 C18 1.255(4) .
C4 C5 1.485(4) .
F4 C15 1.327(4) .
O5 C30 1.264(4) .
F5 C15 1.323(4) .
C5 C6 1.385(4) .
C5 C14 1.419(4) .
O6 C32 1.267(4) .
C6 C7 1.410(4) .
C6 H6 0.9500 .
F6 C15 1.345(5) .
F9 C29 1.300(5) .
C9 C8 1.370(5) .
C9 C10 1.412(5) .
C9 H9 0.9500 .
F8 C29 1.334(4) .
C8 C7 1.417(5) .
C8 H8 0.9500 .
F7 C29 1.335(5) .
C7 C12 1.422(4) .
C11 C10 1.365(5) .
C11 C12 1.423(5) .
C11 H11 0.9500 .
C10 H10 0.9500 .
C12 C13 1.415(5) .
C13 C14 1.370(4) .
C13 H13 0.9500 .
C15 C16 1.535(5) .
C14 H14 0.9500 .
C16 C17 1.370(5) .
C17 C18 1.431(5) .
C17 H17 0.9500 .
C19 C20 1.375(5) .
C19 C28 1.417(4) .
C19 C18 1.495(4) .
C20 C21 1.416(5) .
C20 H20 0.9500 .
C21 C22 1.420(5) .
C21 C26 1.422(5) .
C22 C23 1.367(5) .
C22 H22 0.9500 .
C23 C24 1.411(5) .
C23 H23 0.9500 .
C24 C25 1.364(5) .
C24 H24 0.9500 .
C25 C26 1.420(5) .
C25 H25 0.9500 .
C26 C27 1.411(5) .
C27 C28 1.361(5) .
C27 H27 0.9500 .
C28 H28 0.9500 .
C29 C30 1.536(5) .
C30 C31 1.385(5) .
C31 C32 1.421(5) .
C31 H31 0.9500 .
C32 C33 1.491(4) .
C33 C34 1.375(6) .
C33 C42 1.426(4) .
C34 C35 1.410(4) .
C34 H34 0.9500 .
C35 C40 1.421(4) .
C35 C36 1.422(4) .
C36 C37 1.373(5) .
C36 H36 0.9500 .
C37 C38 1.406(5) .
C37 H37 0.9500 .
C38 C39 1.358(5) .
C38 H38 0.9500 .
C39 C40 1.418(5) .
C39 H39 0.9500 .
C40 C41 1.423(5) .
C41 C42 1.362(5) .
C41 H41 0.9500 .
C42 H42 0.9500 .
C43 C44 1.396(5) .
C43 C49 1.491(5) .
C44 C45 1.371(5) .
C44 H44 0.9500 .
C45 C46 1.389(5) .
C45 H45 0.9500 .
C46 C47 1.393(5) .
C46 C48 1.507(5) .
C47 H47 0.9500 .
C48 H48A 0.9800 .
C48 H48B 0.9800 .
C48 H48C 0.9800 .
C49 C50 1.392(5) .
C50 C51 1.379(6) .
C50 H50 0.9500 .
C51 C52 1.383(6) .
C51 H51 0.9500 .
C52 C53 1.394(5) .
C52 C54 1.508(5) .
C53 H53 0.9500 .
C54 H54A 0.9800 .
C54 H54B 0.9800 .
C54 H54C 0.9800 .

loop_
_geom_torsion_atom_site_label_1
_geom_torsion_atom_site_label_2
_geom_torsion_atom_site_label_3
_geom_torsion_atom_site_label_4
_geom_torsion
_geom_torsion_site_symmetry_1
_geom_torsion_site_symmetry_2
_geom_torsion_site_symmetry_3
_geom_torsion_site_symmetry_4
Pr1 O1 C2 C3 22.3(5) . . . .
Pr1 O1 C2 C1 -159.4(2) . . . .
F1 C1 C2 O1 39.0(4) . . . .
F2 C1 C2 O1 -80.2(4) . . . .
F3 C1 C2 O1 160.1(3) . . . .
F1 C1 C2 C3 -142.5(3) . . . .
F2 C1 C2 C3 98.3(3) . . . .
F3 C1 C2 C3 -21.4(4) . . . .
O1 C2 C3 C4 -3.2(6) . . . .
C1 C2 C3 C4 178.5(3) . . . .
Pr1 O2 C4 C3 2.2(5) . . . .
Pr1 O2 C4 C5 -177.1(2) . . . .
C2 C3 C4 O2 -9.0(5) . . . .
C2 C3 C4 C5 170.2(3) . . . .
O2 C4 C5 C6 -11.4(4) . . . .
C3 C4 C5 C6 169.4(3) . . . .
O2 C4 C5 C14 162.3(3) . . . .
C3 C4 C5 C14 -16.9(5) . . . .
C14 C5 C6 C7 -2.8(5) . . . .
C4 C5 C6 C7 171.1(3) . . . .
C10 C9 C8 C7 0.8(5) . . . .
C5 C6 C7 C8 -175.8(3) . . . .
C5 C6 C7 C12 1.5(5) . . . .
C9 C8 C7 C6 176.4(3) . . . .
C9 C8 C7 C12 -0.9(5) . . . .
C12 C11 C10 C9 -0.7(5) . . . .
C8 C9 C10 C11 0.0(6) . . . .
C6 C7 C12 C13 1.3(5) . . . .
C8 C7 C12 C13 178.7(3) . . . .
C6 C7 C12 C11 -177.2(3) . . . .
C8 C7 C12 C11 0.2(5) . . . .
C10 C11 C12 C13 -177.9(3) . . . .
C10 C11 C12 C7 0.6(5) . . . .
C7 C12 C13 C14 -2.9(5) . . . .
C11 C12 C13 C14 175.6(3) . . . .
C12 C13 C14 C5 1.6(5) . . . .
C6 C5 C14 C13 1.3(5) . . . .
C4 C5 C14 C13 -172.3(3) . . . .
Pr1 O3 C16 C17 -20.9(5) . . . .
Pr1 O3 C16 C15 158.9(2) . . . .
F5 C15 C16 O3 173.3(3) . . . .
F4 C15 C16 O3 -64.7(4) . . . .
F6 C15 C16 O3 53.4(4) . . . .
F5 C15 C16 C17 -6.9(5) . . . .
F4 C15 C16 C17 115.1(4) . . . .
F6 C15 C16 C17 -126.8(3) . . . .
O3 C16 C17 C18 1.7(6) . . . .
C15 C16 C17 C18 -178.1(3) . . . .
Pr1 O4 C18 C17 3.2(5) . . . .
Pr1 O4 C18 C19 -176.9(2) . . . .
C16 C17 C18 O4 7.5(5) . . . .
C16 C17 C18 C19 -172.3(3) . . . .
C20 C19 C18 O4 13.2(4) . . . .
C28 C19 C18 O4 -164.4(3) . . . .
C20 C19 C18 C17 -166.9(3) . . . .
C28 C19 C18 C17 15.5(5) . . . .
C28 C19 C20 C21 0.8(5) . . . .
C18 C19 C20 C21 -176.8(3) . . . .
C19 C20 C21 C22 177.2(3) . . . .
C19 C20 C21 C26 0.5(5) . . . .
C20 C21 C22 C23 -174.4(3) . . . .
C26 C21 C22 C23 2.3(5) . . . .
C21 C22 C23 C24 -1.3(5) . . . .
C22 C23 C24 C25 -1.0(5) . . . .
C23 C24 C25 C26 2.2(5) . . . .
C24 C25 C26 C27 176.3(3) . . . .
C24 C25 C26 C21 -1.2(5) . . . .
C20 C21 C26 C27 -1.8(5) . . . .
C22 C21 C26 C27 -178.6(3) . . . .
C20 C21 C26 C25 175.7(3) . . . .
C22 C21 C26 C25 -1.0(5) . . . .
C25 C26 C27 C28 -175.7(3) . . . .
C21 C26 C27 C28 1.8(5) . . . .
C26 C27 C28 C19 -0.4(6) . . . .
C20 C19 C28 C27 -0.9(5) . . . .
C18 C19 C28 C27 176.7(3) . . . .
Pr1 O5 C30 C31 -32.3(5) . . . .
Pr1 O5 C30 C29 148.4(2) . . . .
F9 C29 C30 O5 179.3(4) . . . .
F8 C29 C30 O5 -59.2(4) . . . .
F7 C29 C30 O5 57.0(4) . . . .
F9 C29 C30 C31 0.0(5) . . . .
F8 C29 C30 C31 121.4(4) . . . .
F7 C29 C30 C31 -122.4(4) . . . .
O5 C30 C31 C32 -0.4(6) . . . .
C29 C30 C31 C32 178.9(3) . . . .
Pr1 O6 C32 C31 30.1(5) . . . .
Pr1 O6 C32 C33 -149.8(2) . . . .
C30 C31 C32 O6 3.0(5) . . . .
C30 C31 C32 C33 -177.1(3) . . . .
O6 C32 C33 C34 4.0(4) . . . .
C31 C32 C33 C34 -175.8(3) . . . .
O6 C32 C33 C42 -176.4(3) . . . .
C31 C32 C33 C42 3.7(5) . . . .
C42 C33 C34 C35 1.2(5) . . . .
C32 C33 C34 C35 -179.2(3) . . . .
C33 C34 C35 C40 0.3(5) . . . .
C33 C34 C35 C36 -179.8(3) . . . .
C34 C35 C36 C37 -178.9(3) . . . .
C40 C35 C36 C37 1.0(5) . . . .
C35 C36 C37 C38 -0.2(5) . . . .
C36 C37 C38 C39 -0.4(6) . . . .
C37 C38 C39 C40 0.1(5) . . . .
C38 C39 C40 C35 0.7(5) . . . .
C38 C39 C40 C41 -179.4(3) . . . .
C34 C35 C40 C39 178.7(3) . . . .
C36 C35 C40 C39 -1.2(5) . . . .
C34 C35 C40 C41 -1.3(5) . . . .
C36 C35 C40 C41 178.8(3) . . . .
C39 C40 C41 C42 -179.1(3) . . . .
C35 C40 C41 C42 0.8(5) . . . .
C40 C41 C42 C33 0.7(5) . . . .
C34 C33 C42 C41 -1.7(5) . . . .
C32 C33 C42 C41 178.7(3) . . . .
C47 N1 C43 C44 3.9(4) . . . .
Pr1 N1 C43 C44 -154.9(2) . . . .
C47 N1 C43 C49 -174.8(3) . . . .
Pr1 N1 C43 C49 26.3(3) . . . .
N1 C43 C44 C45 -3.0(5) . . . .
C49 C43 C44 C45 175.7(3) . . . .
C43 C44 C45 C46 -1.4(5) . . . .
C44 C45 C46 C47 4.6(5) . . . .
C44 C45 C46 C48 -174.4(3) . . . .
C43 N1 C47 C46 -0.4(5) . . . .
Pr1 N1 C47 C46 158.5(3) . . . .
C45 C46 C47 N1 -3.8(5) . . . .
C48 C46 C47 N1 175.2(3) . . . .
C53 N2 C49 C50 1.1(5) . . . .
Pr1 N2 C49 C50 179.5(2) . . . .
C53 N2 C49 C43 179.1(3) . . . .
Pr1 N2 C49 C43 -2.5(4) . . . .
N1 C43 C49 N2 -15.6(4) . . . .
C44 C43 C49 N2 165.6(3) . . . .
N1 C43 C49 C50 162.3(3) . . . .
C44 C43 C49 C50 -16.4(5) . . . .
N2 C49 C50 C51 -0.8(5) . . . .
C43 C49 C50 C51 -178.7(3) . . . .
C49 C50 C51 C52 -0.3(6) . . . .
C50 C51 C52 C53 1.0(6) . . . .
C50 C51 C52 C54 -179.9(4) . . . .
C49 N2 C53 C52 -0.3(5) . . . .
Pr1 N2 C53 C52 -178.7(3) . . . .
C51 C52 C53 N2 -0.8(5) . . . .
C54 C52 C53 N2 -179.9(4) . . . .
